data_7156670
loop_
_publ_author_name
'Lewis, James E. M.'

_publ_section_title
;
 Self-templated synthesis of amide catenanes and formation of a catenane
 coordination polymer.
;
_journal_issue 9
_journal_name_full 'Organic &amp; biomolecular chemistry'
_journal_page_first 2442
_journal_page_last 2447
_journal_paper_doi 10.1039/c9ob00107g
_journal_volume 17
_journal_year 2019
_chemical_formula_moiety 'C58 H66 Ag N6 O14, C F3 O3 S, 4(C4 H10 O)'
_chemical_formula_sum 'C75 H106 Ag F3 N6 O21 S'
_chemical_formula_weight 1624.58
_space_group_crystal_system monoclinic
_space_group_IT_number 15
_space_group_name_Hall '-I 2ya'
_space_group_name_H-M_alt 'I 1 2/a 1'
_symmetry_space_group_name_Hall '-I 2ya'
_symmetry_space_group_name_H-M 'I 1 2/a 1'
_atom_sites_solution_hydrogens geom
_audit_creation_method SHELXL-2017/1
_audit_update_record
;
2019-02-01 deposited with the CCDC.
2019-02-05 downloaded from the CCDC.
;
_cell_angle_alpha 90
_cell_angle_beta 110.512(4)
_cell_angle_gamma 90
_cell_formula_units_Z 8
_cell_length_a 28.3764(9)
_cell_length_b 22.9821(8)
_cell_length_c 26.0316(10)
_cell_measurement_reflns_used 8453
_cell_measurement_temperature 173(2)
_cell_measurement_theta_max 27.9110
_cell_measurement_theta_min 2.5200
_cell_volume 15900.2(11)
_computing_cell_refinement 'CrysAlisPro, Rigaku OD'
_computing_data_collection 'CrysAlisPro, Rigaku OD'
_computing_data_reduction 'CrysAlisPro, Rigaku OD'
_computing_molecular_graphics 'Bruker SHELXTL'
_computing_publication_material 'CIFTAB-2014 (Sheldrick, 2017)'
_computing_structure_refinement 'SHELXL-2017/1 (Sheldrick, 2017)'
_computing_structure_solution 'SHELXS-2014 (Sheldrick, 2017)'
_diffrn_ambient_temperature 173(2)
_diffrn_detector_area_resol_mean 16.0382
_diffrn_measured_fraction_theta_full 0.987
_diffrn_measured_fraction_theta_max 0.802
_diffrn_measurement_device_type 'Agilent Xcalibur 3 E'
_diffrn_measurement_method 'omega scans'
_diffrn_radiation_type MoK\a
_diffrn_radiation_wavelength 0.71073
_diffrn_reflns_av_R_equivalents 0.0244
_diffrn_reflns_av_unetI/netI 0.0464
_diffrn_reflns_Laue_measured_fraction_full 0.987
_diffrn_reflns_Laue_measured_fraction_max 0.802
_diffrn_reflns_limit_h_max 30
_diffrn_reflns_limit_h_min -33
_diffrn_reflns_limit_k_max 27
_diffrn_reflns_limit_k_min -30
_diffrn_reflns_limit_l_max 34
_diffrn_reflns_limit_l_min -21
_diffrn_reflns_number 28653
_diffrn_reflns_point_group_measured_fraction_full 0.987
_diffrn_reflns_point_group_measured_fraction_max 0.802
_diffrn_reflns_theta_full 25.242
_diffrn_reflns_theta_max 28.372
_diffrn_reflns_theta_min 2.250
_diffrn_source 'Enhance (Mo) X-ray Source'
_exptl_absorpt_coefficient_mu 0.361
_exptl_absorpt_correction_T_max 0.919
_exptl_absorpt_correction_T_min 0.854
_exptl_absorpt_correction_type analytical
_exptl_absorpt_process_details
; 
CrysAlisPro 1.171.38.46 (Rigaku Oxford Diffraction, 2015) 
Analytical numeric absorption correction using a multifaceted crystal 
model based on expressions derived by R.C. Clark & J.S. Reid. 
(Clark, R. C. & Reid, J. S. (1995). Acta Cryst. A51, 887-897) 
Empirical absorption correction using spherical harmonics, 
implemented in SCALE3 ABSPACK scaling algorithm. 
;
_exptl_crystal_colour Colourless
_exptl_crystal_density_diffrn 1.357
_exptl_crystal_description 'tabular needles'
_exptl_crystal_F_000 6848
_exptl_crystal_size_max 0.669
_exptl_crystal_size_mid 0.438
_exptl_crystal_size_min 0.298
_refine_diff_density_max 1.092
_refine_diff_density_min -1.215
_refine_diff_density_rms 0.096
_refine_ls_extinction_method none
_refine_ls_goodness_of_fit_ref 1.023
_refine_ls_hydrogen_treatment constr
_refine_ls_matrix_type full
_refine_ls_number_parameters 888
_refine_ls_number_reflns 15974
_refine_ls_number_restraints 1390
_refine_ls_restrained_S_all 1.050
_refine_ls_R_factor_all 0.0999
_refine_ls_R_factor_gt 0.0751
_refine_ls_shift/su_max 0.001
_refine_ls_shift/su_mean 0.000
_refine_ls_structure_factor_coef Fsqd
_refine_ls_weighting_details 'w=1/[\s^2^(Fo^2^)+(0.1318P)^2^+57.6426P] where P=(Fo^2^+2Fc^2^)/3'
_refine_ls_weighting_scheme calc
_refine_ls_wR_factor_gt 0.2218
_refine_ls_wR_factor_ref 0.2435
_reflns_Friedel_coverage 0.000
_reflns_number_gt 11086
_reflns_number_total 15974
_reflns_threshold_expression 'I > 2\s(I)'
_cod_data_source_file c9ob00107g2.cif
_cod_data_source_block Ag-4g_OTf
_cod_depositor_comments 'Adding full bibliography for 7156668--7156670.cif.'
_cod_database_code 7156670
_shelx_shelxl_version_number 2017/1
_shelx_space_group_comment
; 
The symmetry employed for this shelxl refinement is uniquely defined 
by the following loop, which should always be used as a source of 
symmetry information in preference to the above space-group names. 
They are only intended as comments. 
;

loop_
_space_group_symop_operation_xyz
'x, y, z'
'-x+1/2, y, -z'
'x+1/2, y+1/2, z+1/2'
'-x+1, y+1/2, -z+1/2'
'-x, -y, -z'
'x-1/2, -y, z'
'-x+1/2, -y+1/2, -z+1/2'
'x, -y+1/2, z+1/2'

loop_
_atom_site_label
_atom_site_type_symbol
_atom_site_fract_x
_atom_site_fract_y
_atom_site_fract_z
_atom_site_U_iso_or_equiv
_atom_site_adp_type
_atom_site_occupancy
_atom_site_site_symmetry_order
_atom_site_calc_flag
_atom_site_refinement_flags_posn
_atom_site_refinement_flags_adp
_atom_site_refinement_flags_occupancy
_atom_site_disorder_assembly
_atom_site_disorder_group
Ag1 Ag 0.25105(2) 0.43660(2) 0.20826(2) 0.05019(15) Uani 1 1 d . . . . .
N1 N 0.32741(14) 0.4664(2) 0.21925(17) 0.0513(10) Uani 1 1 d . . . . .
C2 C 0.36322(16) 0.4819(2) 0.2663(2) 0.0451(11) Uani 1 1 d . . . . .
H2A H 0.354817 0.484344 0.298494 0.054 Uiso 1 1 calc R U . . .
C3 C 0.41242(16) 0.4946(2) 0.27011(18) 0.0421(10) Uani 1 1 d . . . . .
C4 C 0.42423(16) 0.4901(2) 0.22280(19) 0.0445(11) Uani 1 1 d . . . . .
H4A H 0.457501 0.497771 0.223980 0.053 Uiso 1 1 calc R U . . .
C5 C 0.38745(16) 0.4746(2) 0.17424(19) 0.0439(11) Uani 1 1 d . . . . .
C6 C 0.33960(17) 0.4636(2) 0.1745(2) 0.0501(12) Uani 1 1 d . . . . .
H6A H 0.314059 0.453567 0.140811 0.060 Uiso 1 1 calc R U . . .
C7 C 0.44979(16) 0.5113(2) 0.32423(19) 0.0459(11) Uani 1 1 d . . . . .
O7 O 0.44675(14) 0.4933(2) 0.36698(15) 0.0703(12) Uani 1 1 d . . . . .
N8 N 0.48726(14) 0.5469(2) 0.32318(16) 0.0502(10) Uani 1 1 d . . . . .
H8A H 0.488201 0.558988 0.290654 0.060 Uiso 1 1 calc R U . . .
C9 C 0.52608(19) 0.5663(3) 0.3733(2) 0.0577(15) Uani 1 1 d . . . . .
H9A H 0.533961 0.534532 0.400751 0.069 Uiso 1 1 calc R U . . .
H9B H 0.513433 0.599863 0.388538 0.069 Uiso 1 1 calc R U . . .
C10 C 0.57423(18) 0.5841(2) 0.36315(19) 0.0483(12) Uani 1 1 d . . . . .
C11 C 0.5835(2) 0.6414(3) 0.3539(2) 0.0597(14) Uani 1 1 d . . . . .
H11A H 0.559637 0.670675 0.353007 0.072 Uiso 1 1 calc R U . . .
C12 C 0.6274(2) 0.6559(3) 0.3459(3) 0.0630(14) Uani 1 1 d . . . . .
H12A H 0.633432 0.695329 0.339202 0.076 Uiso 1 1 calc R U . . .
C13 C 0.66276(17) 0.6142(2) 0.34754(19) 0.0454(11) Uani 1 1 d . . . . .
C14 C 0.65350(19) 0.5572(2) 0.35534(19) 0.0470(11) Uani 1 1 d . . . . .
H14A H 0.677046 0.527939 0.355089 0.056 Uiso 1 1 calc R U . . .
C15 C 0.60894(18) 0.5425(2) 0.36370(19) 0.0464(11) Uani 1 1 d . . . . .
H15A H 0.602643 0.503006 0.369874 0.056 Uiso 1 1 calc R U . . .
O16 O 0.70530(13) 0.63413(17) 0.33970(15) 0.0572(9) Uani 1 1 d . . . . .
C17 C 0.74358(18) 0.5941(3) 0.3426(2) 0.0515(12) Uani 1 1 d . . . . .
H17A H 0.731252 0.565382 0.312469 0.062 Uiso 1 1 calc R U . . .
H17B H 0.753937 0.572983 0.377909 0.062 Uiso 1 1 calc R U . . .
C18 C 0.78707(19) 0.6268(3) 0.3376(2) 0.0605(15) Uani 1 1 d . . . . .
H18A H 0.795786 0.659544 0.363981 0.073 Uiso 1 1 calc R U . . .
H18B H 0.816676 0.600761 0.346494 0.073 Uiso 1 1 calc R U . . .
O19 O 0.77453(12) 0.64845(18) 0.28309(13) 0.0557(9) Uani 1 1 d . . . . .
C20 C 0.8144(2) 0.6835(3) 0.2783(2) 0.0624(15) Uani 1 1 d . . . . .
H20A H 0.844297 0.659010 0.282757 0.075 Uiso 1 1 calc R U . . .
H20B H 0.823962 0.713654 0.307315 0.075 Uiso 1 1 calc R U . . .
C21 C 0.7968(2) 0.7115(3) 0.2231(2) 0.0590(14) Uani 1 1 d . . . . .
H21A H 0.763940 0.730646 0.216420 0.071 Uiso 1 1 calc R U . . .
H21B H 0.821243 0.741679 0.221612 0.071 Uiso 1 1 calc R U . . .
O22 O 0.79206(12) 0.66926(16) 0.18246(13) 0.0505(8) Uani 1 1 d . . . . .
C23 C 0.7680(2) 0.6925(3) 0.1284(2) 0.0533(12) Uani 1 1 d . . . . .
H23A H 0.788943 0.723783 0.121493 0.064 Uiso 1 1 calc R U . . .
H23B H 0.734959 0.709308 0.125275 0.064 Uiso 1 1 calc R U . . .
C24 C 0.76073(18) 0.6457(2) 0.08735(19) 0.0500(12) Uani 1 1 d . . . . .
H24A H 0.743869 0.661459 0.049973 0.060 Uiso 1 1 calc R U . . .
H24B H 0.793714 0.629565 0.089551 0.060 Uiso 1 1 calc R U . . .
O25 O 0.73077(11) 0.60164(16) 0.09831(12) 0.0482(8) Uani 1 1 d . . . . .
C26 C 0.71155(17) 0.5613(3) 0.0543(2) 0.0507(13) Uani 1 1 d . . . . .
H26A H 0.739332 0.537689 0.050467 0.061 Uiso 1 1 calc R U . . .
H26B H 0.694931 0.582338 0.019453 0.061 Uiso 1 1 calc R U . . .
C27 C 0.67438(17) 0.5226(2) 0.0668(2) 0.0502(12) Uani 1 1 d . . . . .
H27A H 0.662392 0.491868 0.038570 0.060 Uiso 1 1 calc R U . . .
H27B H 0.690213 0.503778 0.102998 0.060 Uiso 1 1 calc R U . . .
O28 O 0.63359(12) 0.55821(15) 0.06707(13) 0.0474(8) Uani 1 1 d . . . . .
C29 C 0.59193(16) 0.5311(2) 0.07119(17) 0.0424(11) Uani 1 1 d . . . . .
C30 C 0.55253(18) 0.5669(3) 0.06704(19) 0.0497(12) Uani 1 1 d . . . . .
H30A H 0.555988 0.607705 0.063750 0.060 Uiso 1 1 calc R U . . .
C31 C 0.50676(18) 0.5440(3) 0.06759(19) 0.0529(13) Uani 1 1 d . . . . .
H31A H 0.479294 0.569237 0.064041 0.063 Uiso 1 1 calc R U . . .
C32 C 0.50176(18) 0.4855(3) 0.07322(18) 0.0533(14) Uani 1 1 d . . . . .
C33 C 0.5426(2) 0.4499(3) 0.0790(2) 0.0607(15) Uani 1 1 d . . . . .
H33A H 0.539593 0.409167 0.083508 0.073 Uiso 1 1 calc R U . . .
C34 C 0.58840(19) 0.4725(3) 0.0783(2) 0.0529(13) Uani 1 1 d . . . . .
H34A H 0.616285 0.447617 0.082710 0.063 Uiso 1 1 calc R U . . .
C35 C 0.4515(2) 0.4602(3) 0.0694(2) 0.0648(17) Uani 1 1 d . . . . .
H35A H 0.424456 0.479172 0.038990 0.078 Uiso 1 1 calc R U . . .
H35B H 0.451003 0.418097 0.061131 0.078 Uiso 1 1 calc R U . . .
N36 N 0.44181(14) 0.4684(2) 0.12066(15) 0.0497(10) Uani 1 1 d . . . . .
H36A H 0.467646 0.473850 0.152360 0.060 Uiso 1 1 calc R U . . .
C37 C 0.39471(18) 0.4678(2) 0.1203(2) 0.0495(12) Uani 1 1 d . . . . .
O37 O 0.35769(13) 0.4623(2) 0.07756(14) 0.0698(12) Uani 1 1 d . . . . .
N41 N 0.17218(13) 0.43174(18) 0.20233(14) 0.0392(9) Uani 1 1 d . . . . .
C42 C 0.14804(16) 0.3801(2) 0.19542(17) 0.0407(10) Uani 1 1 d . . . . .
H42A H 0.164523 0.346452 0.188790 0.049 Uiso 1 1 calc R U . . .
C43 C 0.10008(14) 0.3742(2) 0.19761(17) 0.0369(9) Uani 1 1 d . . . . .
C44 C 0.07711(15) 0.4235(2) 0.20902(17) 0.0375(10) Uani 1 1 d . . . . .
H44A H 0.044329 0.420872 0.210877 0.045 Uiso 1 1 calc R U . . .
C45 C 0.10196(15) 0.4761(2) 0.21764(16) 0.0366(9) Uani 1 1 d . . . . .
C46 C 0.14924(15) 0.4785(2) 0.21308(17) 0.0383(10) Uani 1 1 d . . . . .
H46A H 0.165991 0.514946 0.217819 0.046 Uiso 1 1 calc R U . . .
C47 C 0.07805(16) 0.3143(2) 0.18860(18) 0.0412(10) Uani 1 1 d . . . . .
O47 O 0.10169(14) 0.27419(16) 0.17935(17) 0.0599(9) Uani 1 1 d . . . . .
N48 N 0.03147(15) 0.30805(19) 0.19007(18) 0.0517(10) Uani 1 1 d . . . . .
H48A H 0.013652 0.339923 0.191789 0.062 Uiso 1 1 calc R U . . .
C49 C 0.0089(2) 0.2499(3) 0.1889(2) 0.0603(14) Uani 1 1 d . . . . .
H49A H 0.021381 0.222902 0.166903 0.072 Uiso 1 1 calc R U . . .
H49B H -0.028159 0.252490 0.171543 0.072 Uiso 1 1 calc R U . . .
C50 C 0.0224(2) 0.2270(2) 0.2461(2) 0.0560(13) Uani 1 1 d . . . . .
C51 C -0.0092(2) 0.2392(3) 0.2767(3) 0.0611(14) Uani 1 1 d . . . . .
H51A H -0.040415 0.258287 0.259284 0.073 Uiso 1 1 calc R U . . .
C52 C 0.0045(2) 0.2242(3) 0.3303(3) 0.0623(15) Uani 1 1 d . . . . .
H52A H -0.017547 0.232051 0.349809 0.075 Uiso 1 1 calc R U . . .
C53 C 0.0502(2) 0.1976(2) 0.3567(2) 0.0566(13) Uani 1 1 d . . . . .
C54 C 0.0809(2) 0.1842(3) 0.3276(3) 0.0647(15) Uani 1 1 d . . . . .
H54A H 0.112109 0.165137 0.345170 0.078 Uiso 1 1 calc R U . . .
C55 C 0.0665(2) 0.1983(3) 0.2737(2) 0.0610(14) Uani 1 1 d . . . . .
H55A H 0.087955 0.187931 0.254137 0.073 Uiso 1 1 calc R U . . .
O56 O 0.06121(14) 0.1864(2) 0.41168(16) 0.0669(11) Uani 1 1 d . . . . .
C57 C 0.1148(2) 0.1836(3) 0.4453(2) 0.0641(15) Uani 1 1 d . . . . .
H57A H 0.128730 0.144985 0.441697 0.077 Uiso 1 1 calc R U . . .
H57B H 0.133761 0.213695 0.433334 0.077 Uiso 1 1 calc R U . . .
C58 C 0.1190(2) 0.1939(3) 0.5023(2) 0.0673(15) Uani 1 1 d D . . . .
H58A H 0.098269 0.165151 0.513156 0.081 Uiso 1 1 calc R U . . .
H58B H 0.154455 0.189021 0.526733 0.081 Uiso 1 1 calc R U . . .
O59 O 0.10245(16) 0.2510(2) 0.50762(15) 0.0713(11) Uani 1 1 d D . . . .
C60 C 0.1125(4) 0.2720(4) 0.5604(3) 0.065(2) Uani 0.690(4) 1 d D U P A 1
H60A H 0.149357 0.275993 0.579028 0.078 Uiso 0.690(4) 1 calc R U P A 1
H60B H 0.100093 0.243901 0.581526 0.078 Uiso 0.690(4) 1 calc R U P A 1
C61 C 0.0876(4) 0.3307(4) 0.5597(4) 0.066(2) Uani 0.690(4) 1 d D U P A 1
H61A H 0.052509 0.329635 0.533478 0.079 Uiso 0.690(4) 1 calc R U P A 1
H61B H 0.086710 0.339502 0.596555 0.079 Uiso 0.690(4) 1 calc R U P A 1
O62 O 0.1148(2) 0.3746(3) 0.5439(3) 0.0668(16) Uani 0.690(4) 1 d D U P A 1
C63 C 0.0892(4) 0.4287(3) 0.5316(4) 0.065(2) Uani 0.690(4) 1 d D U P A 1
H63A H 0.082194 0.442985 0.564041 0.078 Uiso 0.690(4) 1 calc R U P A 1
H63B H 0.056657 0.423564 0.501157 0.078 Uiso 0.690(4) 1 calc R U P A 1
C64 C 0.1199(4) 0.4707(3) 0.5159(4) 0.070(2) Uani 0.690(4) 1 d D U P A 1
H64A H 0.149016 0.481340 0.548823 0.084 Uiso 0.690(4) 1 calc R U P A 1
H64B H 0.133116 0.452276 0.489354 0.084 Uiso 0.690(4) 1 calc R U P A 1
O65 O 0.0938(2) 0.5215(2) 0.4925(2) 0.0695(16) Uani 0.690(4) 1 d D U P A 1
C66 C 0.0883(4) 0.5603(4) 0.5323(4) 0.078(3) Uani 0.690(4) 1 d D U P A 1
H66A H 0.121814 0.574041 0.556521 0.093 Uiso 0.690(4) 1 calc R U P A 1
H66B H 0.071869 0.540246 0.555141 0.093 Uiso 0.690(4) 1 calc R U P A 1
C67 C 0.0568(4) 0.6111(4) 0.5032(4) 0.081(3) Uani 0.690(4) 1 d D U P A 1
H67A H 0.026565 0.596590 0.473518 0.098 Uiso 0.690(4) 1 calc R U P A 1
H67B H 0.045510 0.633248 0.529369 0.098 Uiso 0.690(4) 1 calc R U P A 1
O68 O 0.0839(3) 0.6484(3) 0.4806(3) 0.0858(19) Uani 0.690(4) 1 d D U P A 1
C69 C 0.0812(2) 0.6424(3) 0.42653(19) 0.063(2) Uani 0.690(4) 1 d DG U P A 1
C70 C 0.0467(2) 0.6074(3) 0.3878(3) 0.064(2) Uani 0.690(4) 1 d G U P A 1
H70A H 0.022399 0.586001 0.397503 0.077 Uiso 0.690(4) 1 calc R U P A 1
C71 C 0.0478(2) 0.6036(3) 0.3349(2) 0.065(2) Uani 0.690(4) 1 d G U P A 1
H71A H 0.024156 0.579645 0.308477 0.078 Uiso 0.690(4) 1 calc R U P A 1
C72 C 0.0833(2) 0.6349(3) 0.32076(18) 0.0568(19) Uani 0.690(4) 1 d DG U P A 1
C73 C 0.1178(2) 0.6699(3) 0.3595(2) 0.075(2) Uani 0.690(4) 1 d G U P A 1
H73A H 0.142152 0.691282 0.349789 0.091 Uiso 0.690(4) 1 calc R U P A 1
C74 C 0.1168(2) 0.6737(3) 0.4124(2) 0.077(2) Uani 0.690(4) 1 d G U P A 1
H74A H 0.140396 0.697638 0.438816 0.092 Uiso 0.690(4) 1 calc R U P A 1
C60' C 0.1062(12) 0.2537(7) 0.5652(6) 0.064(5) Uiso 0.310(4) 1 d D U P A 2
H60C H 0.089307 0.219580 0.574390 0.077 Uiso 0.310(4) 1 calc R U P A 2
H60D H 0.141886 0.253711 0.589595 0.077 Uiso 0.310(4) 1 calc R U P A 2
C61' C 0.0820(8) 0.3064(6) 0.5718(7) 0.058(4) Uiso 0.310(4) 1 d D U P A 2
H61C H 0.045308 0.303267 0.551679 0.070 Uiso 0.310(4) 1 calc R U P A 2
H61D H 0.087292 0.312205 0.611168 0.070 Uiso 0.310(4) 1 calc R U P A 2
O62' O 0.1012(7) 0.3550(5) 0.5520(8) 0.062(4) Uiso 0.310(4) 1 d D U P A 2
C63' C 0.0735(6) 0.4054(6) 0.5521(10) 0.074(4) Uiso 0.310(4) 1 d D U P A 2
H63C H 0.074708 0.413086 0.589985 0.089 Uiso 0.310(4) 1 calc R U P A 2
H63D H 0.037934 0.398870 0.528906 0.089 Uiso 0.310(4) 1 calc R U P A 2
C64' C 0.0927(7) 0.4565(7) 0.5318(10) 0.070(4) Uiso 0.310(4) 1 d D U P A 2
H64C H 0.094427 0.447687 0.495266 0.084 Uiso 0.310(4) 1 calc R U P A 2
H64D H 0.069196 0.489473 0.527606 0.084 Uiso 0.310(4) 1 calc R U P A 2
O65' O 0.1410(5) 0.4725(5) 0.5681(5) 0.070(3) Uiso 0.310(4) 1 d D U P A 2
C66' C 0.1594(6) 0.5216(8) 0.5488(9) 0.089(5) Uiso 0.310(4) 1 d D U P A 2
H66C H 0.193945 0.528680 0.574741 0.107 Uiso 0.310(4) 1 calc R U P A 2
H66D H 0.162539 0.510464 0.513386 0.107 Uiso 0.310(4) 1 calc R U P A 2
C67' C 0.1355(8) 0.5725(7) 0.5409(7) 0.086(5) Uiso 0.310(4) 1 d D U P A 2
H67C H 0.159953 0.602565 0.539324 0.104 Uiso 0.310(4) 1 calc R U P A 2
H67D H 0.127145 0.580549 0.574016 0.104 Uiso 0.310(4) 1 calc R U P A 2
O68' O 0.0911(6) 0.5812(7) 0.4949(6) 0.088(4) Uiso 0.310(4) 1 d D U P A 2
C69' C 0.0933(6) 0.5974(7) 0.4423(4) 0.074(4) Uiso 0.310(4) 1 d DG U P A 2
C70' C 0.0482(5) 0.5903(8) 0.3988(6) 0.065(4) Uiso 0.310(4) 1 d G U P A 2
H70B H 0.018821 0.578291 0.405467 0.078 Uiso 0.310(4) 1 calc R U P A 2
C71' C 0.0461(5) 0.6007(8) 0.3454(5) 0.053(4) Uiso 0.310(4) 1 d G U P A 2
H71B H 0.015263 0.595804 0.315632 0.064 Uiso 0.310(4) 1 calc R U P A 2
C72' C 0.0890(6) 0.6183(7) 0.3356(4) 0.057(4) Uiso 0.310(4) 1 d DG U P A 2
C73' C 0.1341(5) 0.6254(7) 0.3791(5) 0.072(4) Uiso 0.310(4) 1 d G U P A 2
H73B H 0.163455 0.637413 0.372442 0.086 Uiso 0.310(4) 1 calc R U P A 2
C74' C 0.1362(4) 0.6150(7) 0.4325(4) 0.082(5) Uiso 0.310(4) 1 d G U P A 2
H74B H 0.167014 0.619900 0.462278 0.099 Uiso 0.310(4) 1 calc R U P A 2
C75 C 0.0871(2) 0.6261(3) 0.2692(3) 0.0744(18) Uani 1 1 d D . . . .
H75A H 0.108259 0.657872 0.263440 0.089 Uiso 0.690(4) 1 calc R U P A 1
H75B H 0.053008 0.631410 0.241637 0.089 Uiso 0.690(4) 1 calc R U P A 1
H75C H 0.052159 0.632613 0.244051 0.089 Uiso 0.310(4) 1 calc R U P A 2
H75D H 0.108121 0.659378 0.266211 0.089 Uiso 0.310(4) 1 calc R U P A 2
N76 N 0.10680(16) 0.57179(18) 0.25610(19) 0.0517(10) Uani 1 1 d . . . . .
H76A H 0.140316 0.567504 0.265686 0.062 Uiso 1 1 calc R U . . .
C77 C 0.07705(16) 0.5286(2) 0.23056(19) 0.0418(10) Uani 1 1 d . . . . .
O77 O 0.03078(12) 0.53029(17) 0.21728(14) 0.0526(9) Uani 1 1 d . . . . .
S80 S 0.25958(12) 0.57503(17) 0.30712(19) 0.0911(11) Uani 0.610(3) 1 d D U P B 1
O81 O 0.2534(4) 0.5588(5) 0.2500(4) 0.120(3) Uani 0.610(3) 1 d D U P B 1
O82 O 0.2145(3) 0.5720(5) 0.3188(5) 0.100(2) Uani 0.610(3) 1 d D U P B 1
O83 O 0.2998(4) 0.5385(5) 0.3443(5) 0.151(3) Uani 0.610(3) 1 d D U P B 1
C80 C 0.2900(4) 0.6433(4) 0.3246(5) 0.139(3) Uani 0.610(3) 1 d D U P B 1
F81 F 0.2862(5) 0.6669(5) 0.3695(4) 0.160(3) Uani 0.610(3) 1 d D U P B 1
F82 F 0.3395(4) 0.6396(6) 0.3317(5) 0.176(3) Uani 0.610(3) 1 d D U P B 1
F83 F 0.2754(5) 0.6824(5) 0.2845(5) 0.175(3) Uani 0.610(3) 1 d D U P B 1
S80' S 0.2461(6) 0.5864(7) 0.2660(7) 0.142(3) Uiso 0.187(3) 1 d D U P C 2
O81' O 0.2559(11) 0.5266(8) 0.2860(12) 0.127(4) Uiso 0.187(3) 1 d D U P C 2
O82' O 0.2510(11) 0.5946(14) 0.2133(8) 0.130(4) Uiso 0.187(3) 1 d D U P C 2
O83' O 0.2060(8) 0.6119(13) 0.2796(13) 0.135(4) Uiso 0.187(3) 1 d D U P C 2
C80' C 0.3027(7) 0.6214(9) 0.3121(8) 0.138(3) Uiso 0.187(3) 1 d D U P C 2
F81' F 0.3073(11) 0.6769(9) 0.3019(12) 0.139(4) Uiso 0.187(3) 1 d D U P C 2
F82' F 0.3016(11) 0.6163(14) 0.3618(8) 0.146(4) Uiso 0.187(3) 1 d D U P C 2
F83' F 0.3430(8) 0.5951(13) 0.3084(12) 0.149(4) Uiso 0.187(3) 1 d D U P C 2
S80" S 0.2532(6) 0.5977(8) 0.2976(7) 0.134(3) Uiso 0.203(3) 1 d D U P D 3
O81" O 0.2706(12) 0.5778(15) 0.2552(10) 0.143(4) Uiso 0.203(3) 1 d D U P D 3
O82" O 0.2412(11) 0.6598(9) 0.2955(11) 0.137(4) Uiso 0.203(3) 1 d D U P D 3
O83" O 0.2171(10) 0.5628(14) 0.3112(14) 0.118(4) Uiso 0.203(3) 1 d D U P D 3
C80" C 0.3081(7) 0.5935(9) 0.3602(7) 0.141(4) Uiso 0.203(3) 1 d D U P D 3
F81" F 0.3012(10) 0.5503(11) 0.3905(10) 0.147(4) Uiso 0.203(3) 1 d D U P D 3
F82" F 0.3142(10) 0.6422(10) 0.3895(10) 0.144(4) Uiso 0.203(3) 1 d D U P D 3
F83" F 0.3507(7) 0.5841(14) 0.3520(11) 0.153(4) Uiso 0.203(3) 1 d D U P D 3

loop_
_atom_site_aniso_label
_atom_site_aniso_U_11
_atom_site_aniso_U_22
_atom_site_aniso_U_33
_atom_site_aniso_U_23
_atom_site_aniso_U_13
_atom_site_aniso_U_12
Ag1 0.02063(19) 0.0800(3) 0.0546(2) -0.00446(19) 0.01902(15) -0.00377(16)
N1 0.0276(19) 0.075(3) 0.057(2) -0.016(2) 0.0220(18) -0.0127(19)
C2 0.030(2) 0.063(3) 0.051(3) -0.010(2) 0.0239(19) -0.007(2)
C3 0.030(2) 0.061(3) 0.040(2) -0.004(2) 0.0184(18) -0.010(2)
C4 0.026(2) 0.062(3) 0.052(3) -0.006(2) 0.0204(19) -0.011(2)
C5 0.031(2) 0.059(3) 0.046(3) -0.010(2) 0.0204(19) -0.013(2)
C6 0.026(2) 0.073(3) 0.052(3) -0.008(3) 0.0150(19) -0.009(2)
C7 0.028(2) 0.071(3) 0.044(3) 0.002(2) 0.0183(18) -0.005(2)
O7 0.048(2) 0.123(4) 0.044(2) 0.006(2) 0.0204(16) -0.025(2)
N8 0.034(2) 0.083(3) 0.036(2) -0.003(2) 0.0155(16) -0.013(2)
C9 0.036(3) 0.098(4) 0.042(3) -0.015(3) 0.016(2) -0.021(3)
C10 0.035(2) 0.073(3) 0.036(2) -0.008(2) 0.0112(19) -0.011(2)
C11 0.041(3) 0.065(3) 0.075(4) 0.000(3) 0.024(3) -0.003(3)
C12 0.057(3) 0.052(3) 0.084(4) -0.001(3) 0.029(3) -0.006(3)
C13 0.035(2) 0.057(3) 0.043(2) -0.001(2) 0.0131(19) -0.011(2)
C14 0.041(3) 0.061(3) 0.041(2) -0.001(2) 0.017(2) -0.004(2)
C15 0.045(3) 0.054(3) 0.044(3) -0.006(2) 0.020(2) -0.015(2)
O16 0.0426(19) 0.067(2) 0.068(2) -0.0027(19) 0.0269(17) -0.0125(17)
C17 0.038(2) 0.078(4) 0.042(3) 0.003(2) 0.019(2) -0.007(2)
C18 0.035(2) 0.109(5) 0.038(2) 0.000(3) 0.013(2) -0.013(3)
O19 0.0361(17) 0.093(3) 0.0372(17) -0.0015(17) 0.0115(13) -0.0218(18)
C20 0.050(3) 0.094(4) 0.047(3) -0.014(3) 0.022(2) -0.027(3)
C21 0.059(3) 0.071(4) 0.055(3) -0.007(3) 0.030(3) -0.017(3)
O22 0.0368(17) 0.074(2) 0.0408(17) 0.0018(16) 0.0135(14) -0.0079(16)
C23 0.046(3) 0.070(3) 0.047(3) 0.007(2) 0.019(2) -0.004(2)
C24 0.034(2) 0.076(3) 0.040(2) 0.007(2) 0.0138(19) -0.006(2)
O25 0.0276(15) 0.081(2) 0.0386(16) -0.0040(16) 0.0144(12) -0.0134(15)
C26 0.028(2) 0.086(4) 0.042(2) -0.009(2) 0.0180(19) -0.007(2)
C27 0.032(2) 0.072(3) 0.050(3) -0.010(2) 0.020(2) -0.009(2)
O28 0.0287(16) 0.071(2) 0.0480(18) -0.0030(16) 0.0201(13) -0.0097(15)
C29 0.031(2) 0.068(3) 0.032(2) -0.008(2) 0.0162(17) -0.016(2)
C30 0.034(2) 0.078(4) 0.042(3) -0.006(2) 0.019(2) -0.009(2)
C31 0.028(2) 0.095(4) 0.041(3) -0.005(3) 0.0179(19) -0.008(2)
C32 0.038(3) 0.097(4) 0.030(2) -0.016(2) 0.0186(19) -0.025(3)
C33 0.064(4) 0.075(4) 0.052(3) -0.012(3) 0.030(3) -0.030(3)
C34 0.038(3) 0.075(4) 0.049(3) -0.010(3) 0.019(2) -0.008(2)
C35 0.045(3) 0.116(5) 0.042(3) -0.025(3) 0.027(2) -0.037(3)
N36 0.035(2) 0.086(3) 0.0331(19) -0.011(2) 0.0178(16) -0.019(2)
C37 0.035(2) 0.073(3) 0.044(3) -0.011(2) 0.019(2) -0.022(2)
O37 0.0320(18) 0.134(4) 0.0441(19) -0.019(2) 0.0136(15) -0.024(2)
N41 0.0200(16) 0.065(3) 0.0355(18) 0.0006(17) 0.0134(14) 0.0016(16)
C42 0.029(2) 0.055(3) 0.039(2) 0.001(2) 0.0134(17) 0.005(2)
C43 0.0226(19) 0.056(3) 0.033(2) 0.0053(19) 0.0115(15) 0.0044(18)
C44 0.0179(18) 0.062(3) 0.034(2) 0.0056(19) 0.0109(15) 0.0021(18)
C45 0.029(2) 0.052(3) 0.031(2) 0.0072(19) 0.0137(16) 0.0047(19)
C46 0.0219(19) 0.054(3) 0.040(2) 0.001(2) 0.0120(16) 0.0006(18)
C47 0.032(2) 0.051(3) 0.042(2) 0.000(2) 0.0148(18) 0.002(2)
O47 0.051(2) 0.054(2) 0.084(3) -0.0030(19) 0.0357(19) 0.0045(17)
N48 0.038(2) 0.053(2) 0.068(3) -0.004(2) 0.0241(19) -0.0011(18)
C49 0.055(3) 0.061(3) 0.070(4) -0.010(3) 0.028(3) -0.014(3)
C50 0.049(3) 0.058(3) 0.066(3) -0.014(3) 0.027(3) -0.018(2)
C51 0.042(3) 0.064(3) 0.076(4) 0.004(3) 0.020(3) -0.008(2)
C52 0.043(3) 0.075(4) 0.076(4) -0.009(3) 0.031(3) -0.014(3)
C53 0.050(3) 0.059(3) 0.063(3) -0.004(3) 0.022(2) -0.009(3)
C54 0.052(3) 0.079(4) 0.067(4) -0.004(3) 0.026(3) 0.004(3)
C55 0.059(3) 0.065(3) 0.071(4) -0.003(3) 0.037(3) 0.004(3)
O56 0.050(2) 0.092(3) 0.062(2) -0.002(2) 0.0242(18) -0.012(2)
C57 0.053(3) 0.075(4) 0.067(4) -0.004(3) 0.024(3) 0.001(3)
C58 0.050(3) 0.079(4) 0.070(4) 0.008(3) 0.016(3) 0.000(3)
O59 0.063(2) 0.099(3) 0.049(2) -0.008(2) 0.0148(18) 0.008(2)
C60 0.064(5) 0.081(6) 0.049(4) -0.002(4) 0.016(4) -0.009(5)
C61 0.072(5) 0.075(5) 0.053(4) -0.007(4) 0.025(4) -0.003(5)
O62 0.059(4) 0.081(4) 0.060(3) 0.002(3) 0.021(3) 0.018(3)
C63 0.065(5) 0.080(5) 0.053(4) -0.004(4) 0.024(4) 0.012(4)
C64 0.067(5) 0.077(5) 0.066(5) 0.000(4) 0.024(4) 0.020(4)
O65 0.077(4) 0.078(4) 0.060(3) 0.004(3) 0.032(3) 0.026(3)
C66 0.087(6) 0.083(6) 0.073(5) -0.002(5) 0.040(5) 0.020(5)
C67 0.089(6) 0.090(6) 0.079(6) 0.005(5) 0.047(5) 0.021(5)
O68 0.106(5) 0.087(4) 0.068(4) -0.008(3) 0.034(3) 0.006(4)
C69 0.067(4) 0.060(4) 0.060(4) -0.003(4) 0.020(4) 0.013(4)
C70 0.058(4) 0.055(5) 0.081(5) -0.004(4) 0.025(4) 0.002(4)
C71 0.061(5) 0.055(4) 0.079(5) -0.001(4) 0.024(4) 0.002(4)
C72 0.050(4) 0.058(5) 0.064(4) 0.001(4) 0.023(3) 0.017(4)
C73 0.072(5) 0.079(5) 0.080(5) -0.009(5) 0.031(4) -0.009(4)
C74 0.072(5) 0.085(6) 0.076(5) -0.012(5) 0.030(4) -0.012(4)
C75 0.061(4) 0.051(3) 0.118(6) -0.003(3) 0.040(4) 0.009(3)
N76 0.037(2) 0.049(2) 0.074(3) 0.002(2) 0.025(2) 0.0074(18)
C77 0.031(2) 0.053(3) 0.044(2) 0.009(2) 0.0163(18) 0.008(2)
O77 0.0289(16) 0.076(2) 0.054(2) 0.0024(18) 0.0156(14) 0.0137(16)
S80 0.0549(15) 0.101(2) 0.129(2) -0.046(2) 0.0472(16) -0.0269(15)
O81 0.117(4) 0.130(5) 0.136(4) -0.022(4) 0.072(4) -0.011(4)
O82 0.075(4) 0.124(4) 0.119(4) -0.022(4) 0.056(3) -0.010(3)
O83 0.136(5) 0.155(5) 0.150(5) -0.016(4) 0.036(4) 0.007(4)
C80 0.132(4) 0.146(4) 0.137(4) -0.006(4) 0.044(4) -0.006(4)
F81 0.162(5) 0.152(5) 0.157(5) -0.019(4) 0.045(4) -0.011(4)
F82 0.168(5) 0.168(5) 0.178(5) -0.005(4) 0.043(4) -0.012(4)
F83 0.169(5) 0.154(5) 0.178(5) 0.007(4) 0.031(4) -0.007(4)

loop_
_atom_type_symbol
_atom_type_description
_atom_type_scat_dispersion_real
_atom_type_scat_dispersion_imag
_atom_type_scat_source
C C 0.0033 0.0016 'International Tables Vol C Tables 4.2.6.8 and 6.1.1.4'
H H 0.0000 0.0000 'International Tables Vol C Tables 4.2.6.8 and 6.1.1.4'
Ag Ag -0.8971 1.1015 'International Tables Vol C Tables 4.2.6.8 and 6.1.1.4'
F F 0.0171 0.0103 'International Tables Vol C Tables 4.2.6.8 and 6.1.1.4'
N N 0.0061 0.0033 'International Tables Vol C Tables 4.2.6.8 and 6.1.1.4'
O O 0.0106 0.0060 'International Tables Vol C Tables 4.2.6.8 and 6.1.1.4'
S S 0.1246 0.1234 'International Tables Vol C Tables 4.2.6.8 and 6.1.1.4'

loop_
_geom_angle_atom_site_label_1
_geom_angle_atom_site_label_2
_geom_angle_atom_site_label_3
_geom_angle
_geom_angle_site_symmetry_1
_geom_angle_site_symmetry_3
N41 Ag1 N1 164.32(16) . .
N41 Ag1 O19 90.10(12) . 6_565
N1 Ag1 O19 98.67(15) . 6_565
N41 Ag1 O25 94.11(11) . 6_565
N1 Ag1 O25 94.00(12) . 6_565
O19 Ag1 O25 114.64(11) 6_565 6_565
N41 Ag1 O22 115.29(13) . 6_565
N1 Ag1 O22 80.37(14) . 6_565
O19 Ag1 O22 62.22(10) 6_565 6_565
O25 Ag1 O22 57.39(9) 6_565 6_565
C6 N1 C2 118.0(4) . .
C6 N1 Ag1 114.8(3) . .
C2 N1 Ag1 127.0(3) . .
N1 C2 C3 122.8(4) . .
C4 C3 C2 117.9(4) . .
C4 C3 C7 123.1(4) . .
C2 C3 C7 119.0(4) . .
C5 C4 C3 119.5(4) . .
C4 C5 C6 118.2(4) . .
C4 C5 C37 125.4(4) . .
C6 C5 C37 116.3(4) . .
N1 C6 C5 123.6(4) . .
O7 C7 N8 122.2(4) . .
O7 C7 C3 121.5(4) . .
N8 C7 C3 116.3(4) . .
C7 N8 C9 121.5(4) . .
N8 C9 C10 111.5(4) . .
C15 C10 C11 119.1(5) . .
C15 C10 C9 119.6(5) . .
C11 C10 C9 121.3(5) . .
C12 C11 C10 119.8(5) . .
C11 C12 C13 121.1(5) . .
C14 C13 O16 124.6(5) . .
C14 C13 C12 119.7(5) . .
O16 C13 C12 115.7(5) . .
C13 C14 C15 119.1(5) . .
C10 C15 C14 121.1(5) . .
C13 O16 C17 118.6(4) . .
O16 C17 C18 108.4(5) . .
O19 C18 C17 109.7(4) . .
C18 O19 C20 110.7(4) . .
C18 O19 Ag1 112.4(3) . 6_665
C20 O19 Ag1 110.6(3) . 6_665
O19 C20 C21 108.6(4) . .
O22 C21 C20 109.7(5) . .
C21 O22 C23 111.6(4) . .
C21 O22 Ag1 110.4(3) . 6_665
C23 O22 Ag1 116.8(3) . 6_665
O22 C23 C24 109.7(4) . .
O25 C24 C23 108.4(4) . .
C24 O25 C26 113.1(3) . .
C24 O25 Ag1 119.9(2) . 6_665
C26 O25 Ag1 119.4(3) . 6_665
O25 C26 C27 108.1(4) . .
O28 C27 C26 107.3(4) . .
C29 O28 C27 117.7(4) . .
C30 C29 C34 120.5(4) . .
C30 C29 O28 115.2(5) . .
C34 C29 O28 124.2(5) . .
C29 C30 C31 120.6(5) . .
C32 C31 C30 120.1(5) . .
C31 C32 C33 118.7(5) . .
C31 C32 C35 120.2(5) . .
C33 C32 C35 120.9(6) . .
C32 C33 C34 121.5(6) . .
C29 C34 C33 118.5(5) . .
N36 C35 C32 111.4(4) . .
C37 N36 C35 120.0(4) . .
O37 C37 N36 122.6(4) . .
O37 C37 C5 120.0(4) . .
N36 C37 C5 117.4(4) . .
C46 N41 C42 118.2(4) . .
C46 N41 Ag1 120.3(3) . .
C42 N41 Ag1 120.8(3) . .
N41 C42 C43 122.6(4) . .
C42 C43 C44 118.0(4) . .
C42 C43 C47 116.4(4) . .
C44 C43 C47 125.6(4) . .
C45 C44 C43 119.9(4) . .
C44 C45 C46 118.4(4) . .
C44 C45 C77 119.3(4) . .
C46 C45 C77 122.3(4) . .
N41 C46 C45 122.8(4) . .
O47 C47 N48 122.9(5) . .
O47 C47 C43 120.0(4) . .
N48 C47 C43 117.1(4) . .
C47 N48 C49 121.3(4) . .
N48 C49 C50 109.8(4) . .
C55 C50 C51 116.0(5) . .
C55 C50 C49 123.9(5) . .
C51 C50 C49 119.8(5) . .
C52 C51 C50 121.3(6) . .
C51 C52 C53 120.3(5) . .
C54 C53 O56 125.1(5) . .
C54 C53 C52 119.3(6) . .
O56 C53 C52 115.5(5) . .
C55 C54 C53 119.9(6) . .
C54 C55 C50 123.0(5) . .
C53 O56 C57 116.0(4) . .
C58 C57 O56 107.3(5) . .
O59 C58 C57 109.6(5) . .
C60 O59 C58 117.3(6) . .
C58 O59 C60' 103.4(7) . .
O59 C60 C61 111.2(7) . .
O62 C61 C60 109.7(7) . .
C61 O62 C63 113.7(7) . .
O62 C63 C64 109.7(7) . .
O65 C64 C63 113.4(8) . .
C64 O65 C66 112.5(6) . .
O65 C66 C67 108.6(7) . .
O68 C67 C66 111.5(8) . .
C69 O68 C67 121.2(7) . .
O68 C69 C70 124.5(5) . .
O68 C69 C74 115.5(5) . .
C70 C69 C74 120.0 . .
C69 C70 C71 120.0 . .
C72 C71 C70 120.0 . .
C71 C72 C73 120.0 . .
C71 C72 C75 119.2(5) . .
C73 C72 C75 120.5(5) . .
C74 C73 C72 120.0 . .
C73 C74 C69 120.0 . .
C61' C60' O59 107.0(13) . .
O62' C61' C60' 111.1(13) . .
C63' O62' C61' 111.2(13) . .
O62' C63' C64' 112.5(14) . .
O65' C64' C63' 111.3(14) . .
C66' O65' C64' 111.4(11) . .
C67' C66' O65' 121.8(17) . .
C66' C67' O68' 120.7(16) . .
C67' O68' C69' 121.2(15) . .
C70' C69' C74' 120.0 . .
C70' C69' O68' 114.2(11) . .
C74' C69' O68' 125.6(11) . .
C69' C70' C71' 120.0 . .
C70' C71' C72' 120.0 . .
C73' C72' C71' 120.0 . .
C73' C72' C75 120.2(9) . .
C71' C72' C75 119.6(9) . .
C74' C73' C72' 120.0 . .
C73' C74' C69' 120.0 . .
C72 C75 N76 120.9(6) . .
N76 C75 C72' 105.5(7) . .
C77 N76 C75 122.1(4) . .
O77 C77 N76 123.1(4) . .
O77 C77 C45 120.2(4) . .
N76 C77 C45 116.8(4) . .
O82 S80 O83 112.4(8) . .
O82 S80 O81 113.9(7) . .
O83 S80 O81 108.0(7) . .
O82 S80 C80 112.6(6) . .
O83 S80 C80 98.1(6) . .
O81 S80 C80 110.8(6) . .
F81 C80 F83 108.4(10) . .
F81 C80 F82 107.9(10) . .
F83 C80 F82 100.1(10) . .
F81 C80 S80 113.9(8) . .
F83 C80 S80 114.0(9) . .
F82 C80 S80 111.6(8) . .
O83' S80' O82' 122.3(13) . .
O83' S80' O81' 111.5(13) . .
O82' S80' O81' 113.0(13) . .
O83' S80' C80' 104.6(11) . .
O82' S80' C80' 102.2(11) . .
O81' S80' C80' 99.6(10) . .
F82' C80' F81' 108.9(14) . .
F82' C80' F83' 110.4(14) . .
F81' C80' F83' 106.1(14) . .
F82' C80' S80' 106.9(12) . .
F81' C80' S80' 114.9(13) . .
F83' C80' S80' 109.6(12) . .
O81" S80" O83" 118.7(14) . .
O81" S80" O82" 114.9(13) . .
O83" S80" O82" 112.0(13) . .
O81" S80" C80" 104.8(11) . .
O83" S80" C80" 102.1(11) . .
O82" S80" C80" 101.5(10) . .
F83" C80" F81" 108.1(14) . .
F83" C80" F82" 106.8(14) . .
F81" C80" F82" 107.7(14) . .
F83" C80" S80" 114.2(12) . .
F81" C80" S80" 108.3(12) . .
F82" C80" S80" 111.6(12) . .

loop_
_geom_bond_atom_site_label_1
_geom_bond_atom_site_label_2
_geom_bond_distance
_geom_bond_site_symmetry_2
Ag1 N41 2.191(3) .
Ag1 N1 2.194(4) .
Ag1 O19 2.674(4) 6_565
Ag1 O25 2.853(3) 6_565
Ag1 O22 2.876(3) 6_565
N1 C6 1.328(6) .
N1 C2 1.337(6) .
C2 C3 1.395(6) .
C3 C4 1.389(6) .
C3 C7 1.487(6) .
C4 C5 1.375(6) .
C5 C6 1.383(6) .
C5 C37 1.496(6) .
C7 O7 1.218(6) .
C7 N8 1.350(6) .
N8 C9 1.452(6) .
C9 C10 1.535(7) .
C10 C15 1.368(8) .
C10 C11 1.381(8) .
C11 C12 1.372(8) .
C12 C13 1.377(8) .
C13 C14 1.365(7) .
C13 O16 1.371(6) .
C14 C15 1.398(7) .
O16 C17 1.405(7) .
C17 C18 1.487(7) .
C18 O19 1.427(6) .
O19 C20 1.430(6) .
C20 C21 1.493(8) .
C21 O22 1.408(6) .
O22 C23 1.435(6) .
C23 C24 1.477(8) .
C24 O25 1.414(6) .
O25 C26 1.426(6) .
C26 C27 1.500(7) .
C27 O28 1.419(6) .
O28 C29 1.373(5) .
C29 C30 1.361(7) .
C29 C34 1.369(8) .
C30 C31 1.406(7) .
C31 C32 1.364(8) .
C32 C33 1.384(9) .
C32 C35 1.512(6) .
C33 C34 1.406(7) .
C35 N36 1.466(6) .
N36 C37 1.333(6) .
C37 O37 1.241(6) .
N41 C46 1.336(6) .
N41 C42 1.351(6) .
C42 C43 1.388(6) .
C43 C44 1.390(6) .
C43 C47 1.496(7) .
C44 C45 1.378(6) .
C45 C46 1.389(6) .
C45 C77 1.495(6) .
C47 O47 1.212(6) .
C47 N48 1.344(6) .
N48 C49 1.479(7) .
C49 C50 1.495(8) .
C50 C55 1.374(8) .
C50 C51 1.420(8) .
C51 C52 1.356(8) .
C52 C53 1.381(8) .
C53 C54 1.375(8) .
C53 O56 1.377(7) .
C54 C55 1.356(8) .
O56 C57 1.467(7) .
C57 C58 1.464(8) .
C58 O59 1.419(7) .
O59 C60 1.389(8) .
O59 C60' 1.466(12) .
C60 C61 1.520(13) .
C61 O62 1.414(10) .
O62 C63 1.418(8) .
C63 C64 1.451(13) .
C64 O65 1.403(8) .
O65 C66 1.415(9) .
C66 C67 1.505(13) .
C67 O68 1.409(10) .
O68 C69 1.390(7) .
C69 C70 1.3900 .
C69 C74 1.3900 .
C70 C71 1.3900 .
C71 C72 1.3900 .
C72 C73 1.3900 .
C72 C75 1.398(8) .
C73 C74 1.3900 .
C60' C61' 1.43(2) .
C61' O62' 1.416(13) .
O62' C63' 1.400(13) .
C63' C64' 1.47(2) .
C64' O65' 1.414(13) .
O65' C66' 1.407(13) .
C66' C67' 1.33(2) .
C67' O68' 1.417(13) .
O68' C69' 1.440(15) .
C69' C70' 1.3900 .
C69' C74' 1.3900 .
C70' C71' 1.3900 .
C71' C72' 1.3900 .
C72' C73' 1.3900 .
C72' C75 1.719(11) .
C73' C74' 1.3900 .
C75 N76 1.456(7) .
N76 C77 1.322(6) .
C77 O77 1.236(5) .
S80 O82 1.415(6) .
S80 O83 1.473(8) .
S80 O81 1.482(7) .
S80 C80 1.772(8) .
C80 F81 1.328(9) .
C80 F83 1.329(9) .
C80 F82 1.352(9) .
S80' O83' 1.429(9) .
S80' O82' 1.440(9) .
S80' O81' 1.462(9) .
S80' C80' 1.820(9) .
C80' F82' 1.312(10) .
C80' F81' 1.320(9) .
C80' F83' 1.325(10) .
S80" O81" 1.431(9) .
S80" O83" 1.440(9) .
S80" O82" 1.464(9) .
S80" C80" 1.819(9) .
C80" F83" 1.318(10) .
C80" F81" 1.326(10) .
C80" F82" 1.332(10) .

loop_
_geom_hbond_atom_site_label_D
_geom_hbond_atom_site_label_H
_geom_hbond_atom_site_label_A
_geom_hbond_distance_DH
_geom_hbond_distance_HA
_geom_hbond_distance_DA
_geom_hbond_angle_DHA
_geom_hbond_site_symmetry_A
_geom_hbond_publ_flag
N36 H36A O77 0.90 1.99 2.872(5) 167.1 6_665 yes
N76 H76A O82 0.90 2.08 2.918(11) 154.9 . yes
N76 H76A S80' 0.90 3.03 3.884(17) 159.2 . yes
N76 H76A O83' 0.90 2.04 2.82(2) 143.6 . yes
N76 H76A O83" 0.90 2.09 2.96(3) 162.7 . yes

loop_
_geom_torsion_atom_site_label_1
_geom_torsion_atom_site_label_2
_geom_torsion_atom_site_label_3
_geom_torsion_atom_site_label_4
_geom_torsion
_geom_torsion_site_symmetry_1
_geom_torsion_site_symmetry_4
C6 N1 C2 C3 -0.5(8) . .
Ag1 N1 C2 C3 173.2(4) . .
N1 C2 C3 C4 -0.7(8) . .
N1 C2 C3 C7 -179.9(5) . .
C2 C3 C4 C5 1.1(8) . .
C7 C3 C4 C5 -179.8(5) . .
C3 C4 C5 C6 -0.3(8) . .
C3 C4 C5 C37 -179.7(5) . .
C2 N1 C6 C5 1.5(9) . .
Ag1 N1 C6 C5 -173.0(4) . .
C4 C5 C6 N1 -1.1(9) . .
C37 C5 C6 N1 178.4(5) . .
C4 C3 C7 O7 -149.6(6) . .
C2 C3 C7 O7 29.5(8) . .
C4 C3 C7 N8 29.9(8) . .
C2 C3 C7 N8 -151.0(5) . .
O7 C7 N8 C9 -0.4(8) . .
C3 C7 N8 C9 -179.9(5) . .
C7 N8 C9 C10 156.6(5) . .
N8 C9 C10 C15 -85.1(6) . .
N8 C9 C10 C11 95.4(6) . .
C15 C10 C11 C12 -0.6(8) . .
C9 C10 C11 C12 178.8(5) . .
C10 C11 C12 C13 -0.6(9) . .
C11 C12 C13 C14 2.2(9) . .
C11 C12 C13 O16 -179.2(5) . .
O16 C13 C14 C15 179.1(4) . .
C12 C13 C14 C15 -2.5(7) . .
C11 C10 C15 C14 0.3(7) . .
C9 C10 C15 C14 -179.1(4) . .
C13 C14 C15 C10 1.2(7) . .
C14 C13 O16 C17 -3.4(7) . .
C12 C13 O16 C17 178.0(5) . .
C13 O16 C17 C18 -175.1(4) . .
O16 C17 C18 O19 -70.0(6) . .
C17 C18 O19 C20 175.9(5) . .
C17 C18 O19 Ag1 -59.9(5) . 6_665
C18 O19 C20 C21 -172.4(5) . .
Ag1 O19 C20 C21 62.3(5) 6_665 .
O19 C20 C21 O22 -70.2(6) . .
C20 C21 O22 C23 171.0(4) . .
C20 C21 O22 Ag1 39.4(5) . 6_665
C21 O22 C23 C24 -176.3(4) . .
Ag1 O22 C23 C24 -48.0(4) 6_665 .
O22 C23 C24 O25 59.2(5) . .
C23 C24 O25 C26 166.1(4) . .
C23 C24 O25 Ag1 -44.4(5) . 6_665
C24 O25 C26 C27 -171.4(4) . .
Ag1 O25 C26 C27 39.0(5) 6_665 .
O25 C26 C27 O28 64.7(5) . .
C26 C27 O28 C29 172.4(4) . .
C27 O28 C29 C30 -175.2(4) . .
C27 O28 C29 C34 4.1(6) . .
C34 C29 C30 C31 -2.8(7) . .
O28 C29 C30 C31 176.5(4) . .
C29 C30 C31 C32 1.1(7) . .
C30 C31 C32 C33 0.8(7) . .
C30 C31 C32 C35 -175.2(4) . .
C31 C32 C33 C34 -1.0(7) . .
C35 C32 C33 C34 175.0(4) . .
C30 C29 C34 C33 2.6(7) . .
O28 C29 C34 C33 -176.7(4) . .
C32 C33 C34 C29 -0.7(8) . .
C31 C32 C35 N36 -79.0(7) . .
C33 C32 C35 N36 105.0(6) . .
C32 C35 N36 C37 157.1(6) . .
C35 N36 C37 O37 -2.3(9) . .
C35 N36 C37 C5 178.1(5) . .
C4 C5 C37 O37 -169.1(6) . .
C6 C5 C37 O37 11.5(8) . .
C4 C5 C37 N36 10.5(8) . .
C6 C5 C37 N36 -168.9(5) . .
C46 N41 C42 C43 1.8(6) . .
Ag1 N41 C42 C43 172.6(3) . .
N41 C42 C43 C44 -2.0(6) . .
N41 C42 C43 C47 179.4(4) . .
C42 C43 C44 C45 0.1(6) . .
C47 C43 C44 C45 178.6(4) . .
C43 C44 C45 C46 1.8(6) . .
C43 C44 C45 C77 -179.3(4) . .
C42 N41 C46 C45 0.3(6) . .
Ag1 N41 C46 C45 -170.6(3) . .
C44 C45 C46 N41 -2.0(6) . .
C77 C45 C46 N41 179.0(4) . .
C42 C43 C47 O47 -0.8(6) . .
C44 C43 C47 O47 -179.3(4) . .
C42 C43 C47 N48 -179.4(4) . .
C44 C43 C47 N48 2.1(7) . .
O47 C47 N48 C49 9.6(7) . .
C43 C47 N48 C49 -171.9(4) . .
C47 N48 C49 C50 88.4(6) . .
N48 C49 C50 C55 -84.5(7) . .
N48 C49 C50 C51 89.7(6) . .
C55 C50 C51 C52 1.3(8) . .
C49 C50 C51 C52 -173.4(5) . .
C50 C51 C52 C53 1.4(9) . .
C51 C52 C53 C54 -2.7(9) . .
C51 C52 C53 O56 177.4(5) . .
O56 C53 C54 C55 -178.7(6) . .
C52 C53 C54 C55 1.4(9) . .
C53 C54 C55 C50 1.4(10) . .
C51 C50 C55 C54 -2.6(9) . .
C49 C50 C55 C54 171.7(6) . .
C54 C53 O56 C57 26.8(8) . .
C52 C53 O56 C57 -153.3(5) . .
C53 O56 C57 C58 158.8(5) . .
O56 C57 C58 O59 -64.2(6) . .
C57 C58 O59 C60 -168.2(7) . .
C57 C58 O59 C60' 177.0(13) . .
C58 O59 C60 C61 -173.7(7) . .
O59 C60 C61 O62 -75.7(10) . .
C60 C61 O62 C63 168.3(8) . .
C61 O62 C63 C64 180.0(7) . .
O62 C63 C64 O65 167.9(7) . .
C63 C64 O65 C66 78.6(10) . .
C64 O65 C66 C67 -176.0(8) . .
O65 C66 C67 O68 -73.3(11) . .
C66 C67 O68 C69 94.0(10) . .
C67 O68 C69 C70 11.1(10) . .
C67 O68 C69 C74 -167.8(6) . .
O68 C69 C70 C71 -178.9(6) . .
C74 C69 C70 C71 0.0 . .
C69 C70 C71 C72 0.0 . .
C70 C71 C72 C73 0.0 . .
C70 C71 C72 C75 173.6(6) . .
C71 C72 C73 C74 0.0 . .
C75 C72 C73 C74 -173.5(6) . .
C72 C73 C74 C69 0.0 . .
O68 C69 C74 C73 179.0(6) . .
C70 C69 C74 C73 0.0 . .
C58 O59 C60' C61' -170.2(15) . .
O59 C60' C61' O62' -52(3) . .
C60' C61' O62' C63' 172.6(18) . .
C61' O62' C63' C64' 180.0(17) . .
O62' C63' C64' O65' -67(3) . .
C63' C64' O65' C66' -179.8(18) . .
C64' O65' C66' C67' 61(3) . .
O65' C66' C67' O68' -75(3) . .
C66' C67' O68' C69' -84(2) . .
C67' O68' C69' C70' 164.7(14) . .
C67' O68' C69' C74' -11(2) . .
C74' C69' C70' C71' 0.0 . .
O68' C69' C70' C71' -175.7(14) . .
C69' C70' C71' C72' 0.0 . .
C70' C71' C72' C73' 0.0 . .
C70' C71' C72' C75 175.5(12) . .
C71' C72' C73' C74' 0.0 . .
C75 C72' C73' C74' -175.4(12) . .
C72' C73' C74' C69' 0.0 . .
C70' C69' C74' C73' 0.0 . .
O68' C69' C74' C73' 175.2(16) . .
C71 C72 C75 N76 -69.9(7) . .
C73 C72 C75 N76 103.7(6) . .
C73' C72' C75 N76 78.9(10) . .
C71' C72' C75 N76 -96.6(9) . .
C72 C75 N76 C77 95.3(7) . .
C72' C75 N76 C77 95.3(8) . .
C75 N76 C77 O77 -2.0(8) . .
C75 N76 C77 C45 177.8(5) . .
C44 C45 C77 O77 -22.5(6) . .
C46 C45 C77 O77 156.5(4) . .
C44 C45 C77 N76 157.8(4) . .
C46 C45 C77 N76 -23.3(6) . .
O82 S80 C80 F81 35.9(12) . .
O83 S80 C80 F81 -82.5(11) . .
O81 S80 C80 F81 164.8(10) . .
O82 S80 C80 F83 -89.1(11) . .
O83 S80 C80 F83 152.5(11) . .
O81 S80 C80 F83 39.7(12) . .
O82 S80 C80 F82 158.4(10) . .
O83 S80 C80 F82 40.0(11) . .
O81 S80 C80 F82 -72.8(11) . .
O83' S80' C80' F82' 51(2) . .
O82' S80' C80' F82' 179.9(19) . .
O81' S80' C80' F82' -63.9(19) . .
O83' S80' C80' F81' -69(2) . .
O82' S80' C80' F81' 59(2) . .
O81' S80' C80' F81' 175(2) . .
O83' S80' C80' F83' 171(2) . .
O82' S80' C80' F83' -60(2) . .
O81' S80' C80' F83' 55.8(19) . .
O81" S80" C80" F83" 11(2) . .
O83" S80" C80" F83" 136(2) . .
O82" S80" C80" F83" -109(2) . .
O81" S80" C80" F81" -109(2) . .
O83" S80" C80" F81" 15(2) . .
O82" S80" C80" F81" 130.8(19) . .
O81" S80" C80" F82" 132(2) . .
O83" S80" C80" F82" -103(2) . .
O82" S80" C80" F82" 12(2) . .
